data_4332170
loop_
_publ_author_name
'Armentano, Donatella'
'De Munno, Giovanni'
'Guerra, Francesca'
'Julve, Miguel'
'Lloret, Francesc'

_publ_section_title
;
 Ligand Effects on the Structures of Extended Networks of
 Dicyanamide-Containing Transition-Metal Ions
;
_journal_issue 12
_journal_name_full 'Inorganic Chemistry'
_journal_page_first 4626
_journal_page_last 4636
_journal_paper_doi 10.1021/ic060044u
_journal_volume 45
_journal_year 2006
_chemical_formula_sum 'C18 H12 Fe N8'
_chemical_formula_weight 396.21
_chemical_name_systematic
; 
 ? 
;
_space_group_IT_number 14
_symmetry_cell_setting monoclinic
_symmetry_space_group_name_Hall '-P 2yn'
_symmetry_space_group_name_H-M 'P 1 21/n 1'
_atom_sites_solution_hydrogens geom
_atom_sites_solution_primary direct
_atom_sites_solution_secondary difmap
_audit_creation_method SHELXL-97
_cell_angle_alpha 90.00
_cell_angle_beta 94.887(2)
_cell_angle_gamma 90.00
_cell_formula_units_Z 4
_cell_length_a 8.8877(4)
_cell_length_b 15.5110(7)
_cell_length_c 12.9489(6)
_cell_measurement_reflns_used 7131
_cell_measurement_temperature 293(2)
_cell_volume 1778.61(14)
_computing_cell_refinement 'Bruker-Nonius SAINT'
_computing_data_collection 'Bruker-Nonius SAINT'
_computing_data_reduction 'Bruker SAINT'
_computing_molecular_graphics 'Bruker SHELXTL'
_computing_publication_material 'Bruker SHELXTL'
_computing_structure_refinement 'SHELXL-97 (Sheldrick, 1997)'
_computing_structure_solution 'SHELXS-97 (Sheldrick, 1990)'
_diffrn_ambient_temperature 293(2)
_diffrn_measured_fraction_theta_full 0.997
_diffrn_measured_fraction_theta_max 0.997
_diffrn_measurement_device_type 'CCD area detector'
_diffrn_measurement_method 'phi and omega scans'
_diffrn_radiation_monochromator graphite
_diffrn_radiation_source 'fine-focus sealed tube'
_diffrn_radiation_type MoK\a
_diffrn_radiation_wavelength 0.71073
_diffrn_reflns_av_R_equivalents 0.0250
_diffrn_reflns_av_sigmaI/netI 0.0270
_diffrn_reflns_limit_h_max 12
_diffrn_reflns_limit_h_min -12
_diffrn_reflns_limit_k_max 22
_diffrn_reflns_limit_k_min -17
_diffrn_reflns_limit_l_max 18
_diffrn_reflns_limit_l_min -18
_diffrn_reflns_number 22392
_diffrn_reflns_theta_full 30.30
_diffrn_reflns_theta_max 30.30
_diffrn_reflns_theta_min 2.05
_exptl_absorpt_coefficient_mu 0.868
_exptl_absorpt_correction_T_max 0.9182
_exptl_absorpt_correction_T_min 0.8455
_exptl_absorpt_correction_type empirical
_exptl_absorpt_process_details SADABS
_exptl_crystal_colour red
_exptl_crystal_density_diffrn 1.480
_exptl_crystal_density_method 'not measured'
_exptl_crystal_description polihedral
_exptl_crystal_F_000 808
_exptl_crystal_size_max 0.20
_exptl_crystal_size_mid 0.10
_exptl_crystal_size_min 0.10
_refine_diff_density_max 0.502
_refine_diff_density_min -0.338
_refine_diff_density_rms 0.070
_refine_ls_extinction_method none
_refine_ls_goodness_of_fit_ref 1.054
_refine_ls_hydrogen_treatment constr
_refine_ls_matrix_type full
_refine_ls_number_parameters 244
_refine_ls_number_reflns 5320
_refine_ls_number_restraints 0
_refine_ls_restrained_S_all 1.054
_refine_ls_R_factor_all 0.0606
_refine_ls_R_factor_gt 0.0408
_refine_ls_shift/su_max 0.001
_refine_ls_shift/su_mean 0.000
_refine_ls_structure_factor_coef Fsqd
_refine_ls_weighting_details 'calc w=1/[\s^2^(Fo^2^)+(0.0864P)^2^+0.0000P] where P=(Fo^2^+2Fc^2^)/3'
_refine_ls_weighting_scheme calc
_refine_ls_wR_factor_gt 0.1246
_refine_ls_wR_factor_ref 0.1377
_reflns_number_gt 3754
_reflns_number_total 5320
_reflns_threshold_expression >2sigma(I)
_cod_data_source_file ic060044usup9.cif
_cod_data_source_block 10
_cod_depositor_comments
;
The following automatic conversions were performed:

'_symmetry_cell_setting' value 'Monoclinic' changed to 'monoclinic'
according to /home/saulius/struct/CIF-dictionaries/cif_core.dic
dictionary named 'cif_core.dic' version 2.4.2 from 2011-04-26.

Automatic conversion script
Id: cif_fix_values 1891 2012-01-12 08:04:46Z andrius 
;
_cod_original_sg_symbol_H-M P2(1)/n
_cod_database_code 4332170

loop_
_symmetry_equiv_pos_as_xyz
'x, y, z'
'-x+1/2, y+1/2, -z+1/2'
'-x, -y, -z'
'x-1/2, -y-1/2, z-1/2'

loop_
_atom_site_label
_atom_site_type_symbol
_atom_site_fract_x
_atom_site_fract_y
_atom_site_fract_z
_atom_site_U_iso_or_equiv
_atom_site_adp_type
_atom_site_occupancy
_atom_site_symmetry_multiplicity
_atom_site_calc_flag
_atom_site_refinement_flags
Fe1 Fe 0.25912(3) 0.965561(14) 0.791291(19) 0.04039(11) Uani 1 1 d .
N1 N 0.45157(17) 0.89817(9) 0.72738(12) 0.0444(3) Uani 1 1 d .
N2 N 0.25046(17) 1.00839(11) 0.62521(12) 0.0484(4) Uani 1 1 d .
C1 C 0.5606(2) 0.85127(13) 0.77762(19) 0.0589(5) Uani 1 1 d .
C2 C 0.6421(3) 0.79038(17) 0.7218(3) 0.0906(10) Uani 1 1 d .
H2 H 0.7168 0.7569 0.7569 0.109 Uiso 1 1 calc R
C3 C 0.6118(4) 0.78091(17) 0.6181(3) 0.0987(11) Uani 1 1 d .
H3 H 0.6642 0.7400 0.5829 0.118 Uiso 1 1 calc R
C4 C 0.5038(3) 0.83138(16) 0.5640(2) 0.0738(7) Uani 1 1 d .
C5 C 0.4737(4) 0.8286(2) 0.4534(3) 0.1005(12) Uani 1 1 d .
H5 H 0.5198 0.7867 0.4156 0.121 Uiso 1 1 calc R
C6 C 0.3796(5) 0.8858(3) 0.4040(2) 0.1098(14) Uani 1 1 d .
H6 H 0.3648 0.8841 0.3320 0.132 Uiso 1 1 calc R
C7 C 0.3027(4) 0.9483(2) 0.45849(19) 0.0819(9) Uani 1 1 d .
C8 C 0.2066(4) 1.0132(3) 0.4108(2) 0.0989(12) Uani 1 1 d .
H8 H 0.1854 1.0135 0.3392 0.119 Uiso 1 1 calc R
C9 C 0.1464(4) 1.0740(3) 0.4691(3) 0.1001(11) Uani 1 1 d .
H9 H 0.0893 1.1182 0.4371 0.120 Uiso 1 1 calc R
C10 C 0.1687(2) 1.07123(17) 0.5766(2) 0.0694(7) Uani 1 1 d .
C11 C 0.3212(2) 0.94970(14) 0.56835(15) 0.0529(5) Uani 1 1 d .
C12 C 0.4259(2) 0.89045(13) 0.62195(16) 0.0518(5) Uani 1 1 d .
C13 C 0.5949(3) 0.86539(18) 0.8905(2) 0.0789(7) Uani 1 1 d .
H13A H 0.5312 0.9103 0.9134 0.118 Uiso 1 1 calc R
H13B H 0.6988 0.8820 0.9041 0.118 Uiso 1 1 calc R
H13C H 0.5770 0.8131 0.9272 0.118 Uiso 1 1 calc R
C14 C 0.1059(3) 1.14235(17) 0.6384(3) 0.0896(9) Uani 1 1 d .
H14A H 0.1338 1.1330 0.7108 0.134 Uiso 1 1 calc R
H14B H -0.0021 1.1431 0.6262 0.134 Uiso 1 1 calc R
H14C H 0.1459 1.1966 0.6178 0.134 Uiso 1 1 calc R
N3 N 0.13356(19) 0.85146(10) 0.73621(14) 0.0544(4) Uani 1 1 d .
C15 C 0.0833(2) 0.78860(11) 0.70254(14) 0.0450(4) Uani 1 1 d .
N4 N 0.0108(2) 0.72281(11) 0.66000(18) 0.0756(6) Uani 1 1 d .
C16 C 0.0717(2) 0.64671(11) 0.66395(14) 0.0462(4) Uani 1 1 d .
N5 N 0.1147(2) 0.57727(10) 0.66408(14) 0.0551(4) Uani 1 1 d .
N6 N 0.0479(2) 1.02121(13) 0.82533(15) 0.0646(5) Uani 1 1 d .
C17 C -0.0652(2) 1.04110(11) 0.85435(15) 0.0485(4) Uani 1 1 d .
N7 N -0.2006(2) 1.06463(14) 0.87450(13) 0.0607(5) Uani 1 1 d .
C18 C -0.2311(2) 1.07280(12) 0.97031(15) 0.0464(4) Uani 1 1 d .
N8 N -0.2690(2) 1.08282(13) 1.05175(14) 0.0627(5) Uani 1 1 d .

loop_
_atom_site_aniso_label
_atom_site_aniso_U_11
_atom_site_aniso_U_22
_atom_site_aniso_U_33
_atom_site_aniso_U_23
_atom_site_aniso_U_13
_atom_site_aniso_U_12
Fe1 0.04666(19) 0.03231(15) 0.04298(17) -0.00187(9) 0.00846(12) 0.00054(9)
N1 0.0445(8) 0.0355(7) 0.0541(9) 0.0001(6) 0.0095(7) 0.0000(6)
N2 0.0433(8) 0.0524(9) 0.0485(9) 0.0110(7) -0.0021(7) -0.0079(7)
C1 0.0506(11) 0.0435(10) 0.0841(16) 0.0159(10) 0.0148(10) 0.0049(8)
C2 0.0741(17) 0.0589(15) 0.145(3) 0.0296(16) 0.0436(17) 0.0282(12)
C3 0.118(2) 0.0508(14) 0.139(3) -0.0159(16) 0.078(2) 0.0013(14)
C4 0.0856(17) 0.0546(13) 0.0878(18) -0.0233(12) 0.0453(14) -0.0155(12)
C5 0.123(3) 0.099(2) 0.090(2) -0.0546(18) 0.065(2) -0.052(2)
C6 0.130(3) 0.147(3) 0.0575(17) -0.0382(19) 0.0385(18) -0.080(3)
C7 0.092(2) 0.111(2) 0.0432(12) -0.0071(13) 0.0108(12) -0.0589(17)
C8 0.106(2) 0.133(3) 0.0515(15) 0.0342(17) -0.0294(16) -0.063(2)
C9 0.088(2) 0.122(3) 0.083(2) 0.054(2) -0.0341(17) -0.033(2)
C10 0.0524(12) 0.0748(15) 0.0777(16) 0.0369(13) -0.0139(11) -0.0180(11)
C11 0.0541(12) 0.0646(12) 0.0398(10) 0.0010(8) 0.0025(8) -0.0242(10)
C12 0.0543(11) 0.0479(10) 0.0560(11) -0.0144(8) 0.0213(9) -0.0148(8)
C13 0.0644(15) 0.0787(16) 0.0910(19) 0.0312(14) -0.0093(13) 0.0087(13)
C14 0.0666(16) 0.0646(15) 0.136(3) 0.0393(17) 0.0007(16) 0.0159(13)
N3 0.0567(10) 0.0406(8) 0.0661(11) -0.0033(7) 0.0064(8) -0.0040(7)
C15 0.0443(9) 0.0380(9) 0.0523(10) 0.0046(8) 0.0015(8) 0.0038(7)
N4 0.0649(12) 0.0429(9) 0.1125(17) -0.0158(10) -0.0292(11) 0.0091(8)
C16 0.0480(10) 0.0392(9) 0.0498(10) -0.0020(7) -0.0057(8) -0.0029(8)
N5 0.0630(11) 0.0396(8) 0.0613(10) 0.0028(7) -0.0025(8) 0.0028(8)
N6 0.0587(11) 0.0691(12) 0.0676(12) -0.0044(9) 0.0147(9) 0.0137(9)
C17 0.0555(12) 0.0464(10) 0.0437(10) 0.0003(7) 0.0054(9) 0.0027(8)
N7 0.0521(10) 0.0841(13) 0.0463(9) 0.0028(9) 0.0065(8) 0.0127(9)
C18 0.0451(10) 0.0446(10) 0.0496(11) 0.0066(8) 0.0038(8) 0.0031(8)
N8 0.0664(11) 0.0725(13) 0.0505(10) 0.0044(8) 0.0123(9) 0.0048(9)

loop_
_atom_type_symbol
_atom_type_description
_atom_type_scat_dispersion_real
_atom_type_scat_dispersion_imag
_atom_type_scat_source
C C 0.0033 0.0016 'International Tables Vol C Tables 4.2.6.8 and 6.1.1.4'
H H 0.0000 0.0000 'International Tables Vol C Tables 4.2.6.8 and 6.1.1.4'
N N 0.0061 0.0033 'International Tables Vol C Tables 4.2.6.8 and 6.1.1.4'
Fe Fe 0.3463 0.8444 'International Tables Vol C Tables 4.2.6.8 and 6.1.1.4'

loop_
_geom_angle_atom_site_label_1
_geom_angle_atom_site_label_2
_geom_angle_atom_site_label_3
_geom_angle
_geom_angle_site_symmetry_1
_geom_angle_site_symmetry_3
N5 Fe1 N6 93.84(7) 2_556 .
N5 Fe1 N8 92.82(7) 2_556 3_577
N6 Fe1 N8 85.00(7) . 3_577
N5 Fe1 N3 176.63(7) 2_556 .
N6 Fe1 N3 87.78(7) . .
N8 Fe1 N3 90.26(7) 3_577 .
N5 Fe1 N1 94.59(6) 2_556 .
N6 Fe1 N1 168.43(7) . .
N8 Fe1 N1 102.46(7) 3_577 .
N3 Fe1 N1 83.40(6) . .
N5 Fe1 N2 89.62(7) 2_556 .
N6 Fe1 N2 96.80(7) . .
N8 Fe1 N2 176.86(7) 3_577 .
N3 Fe1 N2 87.25(6) . .
N1 Fe1 N2 75.37(6) . .
C1 N1 C12 119.34(18) . .
C1 N1 Fe1 128.59(14) . .
C12 N1 Fe1 110.12(12) . .
C10 N2 C11 119.3(2) . .
C10 N2 Fe1 129.64(17) . .
C11 N2 Fe1 109.95(13) . .
N1 C1 C2 119.6(2) . .
N1 C1 C13 118.6(2) . .
C2 C1 C13 121.8(2) . .
C3 C2 C1 120.5(2) . .
C2 C3 C4 120.8(2) . .
C3 C4 C12 116.9(2) . .
C3 C4 C5 123.4(3) . .
C12 C4 C5 119.6(3) . .
C6 C5 C4 120.8(3) . .
C5 C6 C7 121.6(3) . .
C6 C7 C11 119.5(3) . .
C6 C7 C8 124.5(3) . .
C11 C7 C8 116.0(3) . .
C9 C8 C7 120.2(3) . .
C8 C9 C10 120.7(3) . .
N2 C10 C9 121.2(3) . .
N2 C10 C14 119.7(2) . .
C9 C10 C14 119.0(3) . .
N2 C11 C7 122.3(2) . .
N2 C11 C12 118.39(17) . .
C7 C11 C12 119.2(2) . .
N1 C12 C4 122.8(2) . .
N1 C12 C11 117.99(17) . .
C4 C12 C11 119.1(2) . .
C15 N3 Fe1 171.79(16) . .
N3 C15 N4 172.6(2) . .
C16 N4 C15 120.38(18) . .
N5 C16 N4 174.6(2) . .
C16 N5 Fe1 160.21(16) . 2_546
C17 N6 Fe1 169.62(18) . .
N6 C17 N7 172.4(2) . .
C18 N7 C17 119.28(19) . .
N8 C18 N7 174.4(2) . .
C18 N8 Fe1 145.83(17) . 3_577

loop_
_geom_bond_atom_site_label_1
_geom_bond_atom_site_label_2
_geom_bond_distance
_geom_bond_site_symmetry_2
Fe1 N5 2.1173(16) 2_556
Fe1 N6 2.1461(18) .
Fe1 N8 2.1613(18) 3_577
Fe1 N3 2.1796(16) .
Fe1 N1 2.2236(14) .
Fe1 N2 2.2459(16) .
N1 C1 1.336(3) .
N1 C12 1.370(3) .
N2 C10 1.340(3) .
N2 C11 1.358(3) .
C1 C2 1.424(3) .
C1 C13 1.484(4) .
C2 C3 1.356(4) .
C3 C4 1.381(4) .
C4 C12 1.404(3) .
C4 C5 1.435(4) .
C5 C6 1.344(5) .
C6 C7 1.410(5) .
C7 C11 1.418(3) .
C7 C8 1.426(5) .
C8 C9 1.346(5) .
C9 C10 1.390(4) .
C10 C14 1.499(4) .
C11 C12 1.443(3) .
N3 C15 1.143(2) .
C15 N4 1.304(3) .
N4 C16 1.298(2) .
C16 N5 1.143(2) .
N5 Fe1 2.1173(16) 2_546
N6 C17 1.144(3) .
C17 N7 1.305(3) .
N7 C18 1.298(3) .
C18 N8 1.145(2) .
N8 Fe1 2.1613(18) 3_577
